data_7035916
loop_
_publ_author_name
'Srinivas, Katam'
'Naga Babu, Chatla'
'Prabusankar, Ganesan'

_publ_section_title
;
 Linear Cu(i) chalcogenones: synthesis and application in borylation of
 unsymmetrical alkynes.
;
_journal_issue 35
_journal_name_full 'Dalton transactions (Cambridge, England : 2003)'
_journal_page_first 15636
_journal_page_last 15644
_journal_paper_doi 10.1039/c5dt02320c
_journal_volume 44
_journal_year 2015
_chemical_formula_moiety 'C54 H72 Cu N4 S2, B F4 '
_chemical_formula_sum 'C54 H72 B Cu F4 N4 S2'
_chemical_formula_weight 991.64
_chemical_name_systematic 5
_space_group_crystal_system monoclinic
_space_group_IT_number 15
_space_group_name_Hall '-C 2yc'
_space_group_name_H-M_alt 'C 1 2/c 1'
_symmetry_space_group_name_Hall '-C 2yc'
_symmetry_space_group_name_H-M 'C 1 2/c 1'
_audit_creation_date 2015-04-04
_audit_creation_method
;
  Olex2 1.1
  (compiled Nov  1 2011 20:42:30, GUI svn.r3906)
;
_audit_update_record
;
2015-06-17 deposited with the CCDC.
2015-07-22 downloaded from the CCDC.
;
_cell_angle_alpha 90
_cell_angle_beta 114.824(8)
_cell_angle_gamma 90
_cell_formula_units_Z 4
_cell_length_a 19.9289(11)
_cell_length_b 15.8882(5)
_cell_length_c 20.3741(16)
_cell_measurement_reflns_used 3190
_cell_measurement_temperature 298
_cell_measurement_theta_max 69.8280
_cell_measurement_theta_min 4.7620
_cell_volume 5855.1(7)
_computing_cell_refinement
;
CrysAlisPro, Agilent Technologies,
Version 1.171.37.35 (release 13-08-2014 CrysAlis171 .NET)
(compiled Aug 13 2014,18:06:01)
;
_computing_data_collection
;
CrysAlisPro, Agilent Technologies,
Version 1.171.37.35 (release 13-08-2014 CrysAlis171 .NET)
(compiled Aug 13 2014,18:06:01)
;
_computing_data_reduction
;
CrysAlisPro, Agilent Technologies,
Version 1.171.37.35 (release 13-08-2014 CrysAlis171 .NET)
(compiled Aug 13 2014,18:06:01)
;
_computing_molecular_graphics
;
O. V. Dolomanov, L. J. Bourhis, R. J. Gildea, J. A. K. Howard and H. Puschmann,
OLEX2: a complete structure solution, refinement and analysis program.
J. Appl. Cryst. (2009). 42, 339-341.
;
_computing_publication_material
;
O. V. Dolomanov, L. J. Bourhis, R. J. Gildea, J. A. K. Howard and H. Puschmann,
OLEX2: a complete structure solution, refinement and analysis program.
J. Appl. Cryst. (2009). 42, 339-341.
;
_computing_structure_refinement
;
olex2.refine (L.J. Bourhis, O.V. Dolomanov, R.J. Gildea, J.A.K. Howard,
H. Puschmann, in preparation, 2011)
;
_diffrn_ambient_temperature 298.0
_diffrn_detector 'CCD plate'
_diffrn_detector_area_resol_mean 16.1293
_diffrn_detector_type Eos
_diffrn_measured_fraction_theta_full 1.0000
_diffrn_measured_fraction_theta_max 1.0000
_diffrn_measurement_details
;
  1 omega  -50.00   27.00   1.0000    3.5400
omega____ theta____ kappa____ phi______ frames
    -      -33.5000   38.0000 -150.0000 77

  2 omega -106.00  -49.00   1.0000    3.5400
omega____ theta____ kappa____ phi______ frames
    -      -33.5000  178.0000  -90.0000 57

  3 omega -106.00  -79.00   1.0000    3.5400
omega____ theta____ kappa____ phi______ frames
    -      -33.5000  178.0000 -180.0000 27

  4 omega   37.00   63.00   1.0000    3.5400
omega____ theta____ kappa____ phi______ frames
    -       54.0000   38.0000   60.0000 26

  5 omega   37.00   71.00   1.0000    3.5400
omega____ theta____ kappa____ phi______ frames
    -       54.0000   38.0000 -120.0000 34

  6 omega   25.00  106.00   1.0000    3.5400
omega____ theta____ kappa____ phi______ frames
    -       54.0000 -125.0000  120.0000 81

  7 omega   68.00  121.00   1.0000    3.5400
omega____ theta____ kappa____ phi______ frames
    -       54.0000   38.0000   60.0000 53

  8 omega   36.00   61.00   1.0000    3.5400
omega____ theta____ kappa____ phi______ frames
    -       54.0000   57.0000   30.0000 25

  9 omega   81.00  176.00   1.0000    3.5400
omega____ theta____ kappa____ phi______ frames
    -      108.0000   77.0000  -30.0000 95

 10 omega   51.00  141.00   1.0000    3.5400
omega____ theta____ kappa____ phi______ frames
    -      108.0000  -91.0000 -150.0000 90

 11 omega   36.00   94.00   1.0000    3.5400
omega____ theta____ kappa____ phi______ frames
    -      108.0000  -25.0000  -30.0000 58

 12 omega   39.00   91.00   1.0000    3.5400
omega____ theta____ kappa____ phi______ frames
    -      108.0000  -38.0000 -180.0000 52

 13 omega   45.00   92.00   1.0000    3.5400
omega____ theta____ kappa____ phi______ frames
    -      108.0000  -38.0000   30.0000 47

 14 omega   53.00   85.00   1.0000    3.5400
omega____ theta____ kappa____ phi______ frames
    -      108.0000  -25.0000   60.0000 32

 15 omega   68.00   93.00   1.0000    3.5400
omega____ theta____ kappa____ phi______ frames
    -      108.0000  -25.0000  -90.0000 25

 16 omega   49.00  105.00   1.0000    3.5400
omega____ theta____ kappa____ phi______ frames
    -      108.0000 -111.0000   90.0000 56

 17 omega  122.00  174.00   1.0000    3.5400
omega____ theta____ kappa____ phi______ frames
    -      108.0000  109.0000  144.0000 52
;
_diffrn_measurement_device 'four-circle diffractometer'
_diffrn_measurement_device_type 'SuperNova, Dual, Cu at zero, Eos'
_diffrn_measurement_method '\w scans'
_diffrn_orient_matrix_UB_11 0.0509299000
_diffrn_orient_matrix_UB_12 -0.0117197000
_diffrn_orient_matrix_UB_13 0.0807879000
_diffrn_orient_matrix_UB_21 -0.0213886000
_diffrn_orient_matrix_UB_22 -0.0938300000
_diffrn_orient_matrix_UB_23 -0.0055577000
_diffrn_orient_matrix_UB_31 0.0647867000
_diffrn_orient_matrix_UB_32 -0.0218083000
_diffrn_orient_matrix_UB_33 -0.0194092000
_diffrn_radiation_monochromator mirror
_diffrn_radiation_probe x-ray
_diffrn_radiation_type 'Cu K\a'
_diffrn_radiation_wavelength 1.54184
_diffrn_reflns_av_R_equivalents 0.0346
_diffrn_reflns_av_unetI/netI 0.0453
_diffrn_reflns_limit_h_max 24
_diffrn_reflns_limit_h_min -21
_diffrn_reflns_limit_k_max 16
_diffrn_reflns_limit_k_min -19
_diffrn_reflns_limit_l_max 18
_diffrn_reflns_limit_l_min -24
_diffrn_reflns_number 11826
_diffrn_reflns_theta_full 70.659896
_diffrn_reflns_theta_max 70.66
_diffrn_reflns_theta_min 3.70
_diffrn_source 'sealed X-ray tube'
_diffrn_source_type 'SuperNova (Cu) X-ray Source'
_exptl_absorpt_coefficient_mu 1.574
_exptl_absorpt_correction_T_max 1.00000
_exptl_absorpt_correction_T_min 0.87538
_exptl_absorpt_correction_type multi-scan
_exptl_absorpt_process_details
;
CrysAlisPro, Agilent Technologies,
Version 1.171.37.35 (release 13-08-2014 CrysAlis171 .NET)
(compiled Aug 13 2014,18:06:01)
Empirical absorption correction using spherical harmonics,
 implemented in SCALE3 ABSPACK scaling algorithm.
;
_exptl_crystal_colour colourless
_exptl_crystal_colour_primary colourless
_exptl_crystal_density_diffrn 1.1249
_exptl_crystal_description needle
_exptl_crystal_F_000 2104.3980
_exptl_crystal_size_max 0.26
_exptl_crystal_size_mid 0.23
_exptl_crystal_size_min 0.21
_refine_diff_density_max 1.844585
_refine_diff_density_min -0.603836
_refine_diff_density_rms 0.126115
_refine_ls_d_res_high 0.817025
_refine_ls_d_res_low 11.936916
_refine_ls_goodness_of_fit_ref 1.067214
_refine_ls_hydrogen_treatment mixed
_refine_ls_matrix_type full
_refine_ls_number_constraints 56
_refine_ls_number_parameters 307
_refine_ls_number_reflns 5552
_refine_ls_number_restraints 0
_refine_ls_restrained_S_all 1.067214
_refine_ls_R_factor_all 0.112694
_refine_ls_R_factor_gt 0.086486
_refine_ls_shift/su_max 0.0454
_refine_ls_shift/su_mean 0.0389
_refine_ls_structure_factor_coef Fsqd
_refine_ls_weighting_details 'w=1/[\s^2^(Fo^2^)+(0.2P)^2^] where P=(Fo^2^+2Fc^2^)/3'
_refine_ls_weighting_scheme calc
_refine_ls_wR_factor_ref 0.295348
_reflns_Friedel_coverage 0.0
_reflns_limit_h_max 21
_reflns_limit_h_min -24
_reflns_limit_k_max 19
_reflns_limit_k_min 0
_reflns_limit_l_max 24
_reflns_limit_l_min 0
_reflns_number_gt 3725
_reflns_number_total 5552
_reflns_threshold_expression I>=2u(I)
_cod_data_source_file c5dt02320c2.cif
_cod_data_source_block 5
_cod_depositor_comments 'Adding full bibliography for 7035913--7035920.cif.'
_cod_database_code 7035916
_chemical_oxdiff_formula 'C24 H28 N2 S B F4 Cu'
_reflns_odcompleteness_completeness 99.89
_reflns_odcompleteness_iscentric 1
_reflns_odcompleteness_theta 66.97

loop_
_space_group_symop_id
_space_group_symop_operation_xyz
1 x,y,z
2 -x,y,-z+1/2
3 -x,-y,-z
4 x,-y,z-1/2
5 x+1/2,y+1/2,z
6 -x+1/2,y+1/2,-z+1/2
7 -x+1/2,-y+1/2,-z
8 x+1/2,-y+1/2,z-1/2

loop_
_atom_site_label
_atom_site_type_symbol
_atom_site_fract_x
_atom_site_fract_y
_atom_site_fract_z
_atom_site_U_iso_or_equiv
_atom_site_adp_type
_atom_site_occupancy
_atom_site_refinement_flags_posn
B1 B 0.500000 -0.204(4) 0.750000 0.49(4) Uani 1.000000 S
C1 C 0.28845(19) 0.0576(2) 0.5345(2) 0.0560(8) Uani 1.000000 .
C2 C 0.3469(2) -0.0600(2) 0.5904(2) 0.0662(10) Uani 1.000000 .
H2 H 0.3558(2) -0.1160(2) 0.6048(2) 0.0795(12) Uiso 1.000000 R
C3 C 0.3956(2) 0.0035(2) 0.6127(2) 0.0659(10) Uani 1.000000 .
H3 H 0.4450(2) -0.0007(2) 0.6453(2) 0.0791(12) Uiso 1.000000 R
C4 C 0.3923(2) 0.1591(2) 0.5919(2) 0.0605(9) Uani 1.000000 .
C5 C 0.4300(2) 0.1851(3) 0.5520(3) 0.0734(11) Uani 1.000000 .
C6 C 0.4633(3) 0.2641(4) 0.5688(4) 0.0993(18) Uani 1.000000 .
H6 H 0.4895(3) 0.2838(4) 0.5434(4) 0.119(2) Uiso 1.000000 R
C7 C 0.4585(3) 0.3128(3) 0.6208(4) 0.1000(19) Uani 1.000000 .
H7 H 0.4805(3) 0.3657(3) 0.6298(4) 0.120(2) Uiso 1.000000 R
C8 C 0.4221(3) 0.2859(3) 0.6602(3) 0.0884(15) Uani 1.000000 .
H8 H 0.4201(3) 0.3204(3) 0.6962(3) 0.1060(18) Uiso 1.000000 R
C9 C 0.3873(2) 0.2063(3) 0.6472(3) 0.0715(11) Uani 1.000000 .
C10 C 0.3481(3) 0.1743(3) 0.6915(3) 0.0831(13) Uani 1.000000 .
H10 H 0.3120(3) 0.1320(3) 0.6625(3) 0.0998(16) Uiso 1.000000 R
C11 C 0.4022(4) 0.1315(5) 0.7607(4) 0.113(2) Uani 1.000000 .
H11a H 0.429(2) 0.088(2) 0.7486(4) 0.170(3) Uiso 1.000000 G
H11b H 0.437(2) 0.1723(8) 0.7912(14) 0.170(3) Uiso 1.000000 G
H11c H 0.3754(5) 0.107(3) 0.7856(16) 0.170(3) Uiso 1.000000 G
C12 C 0.3061(6) 0.2441(6) 0.7093(5) 0.170(4) Uani 1.000000 .
H12a H 0.3403(8) 0.278(3) 0.748(4) 0.255(7) Uiso 1.000000 G
H12b H 0.281(4) 0.278(4) 0.6671(15) 0.255(7) Uiso 1.000000 G
H12c H 0.271(4) 0.2199(6) 0.724(5) 0.255(7) Uiso 1.000000 G
C13 C 0.4362(3) 0.1319(4) 0.4924(3) 0.0944(16) Uani 1.000000 .
H13 H 0.4142(3) 0.0767(4) 0.4924(3) 0.1132(19) Uiso 1.000000 R
C14 C 0.3929(5) 0.1726(7) 0.4184(4) 0.160(4) Uani 1.000000 .
H14a H 0.3409(5) 0.168(5) 0.406(2) 0.240(6) Uiso 1.000000 G
H14b H 0.406(4) 0.2309(15) 0.4205(13) 0.240(6) Uiso 1.000000 G
H14c H 0.404(4) 0.144(4) 0.3828(9) 0.240(6) Uiso 1.000000 G
C15 C 0.5168(4) 0.1186(6) 0.5080(5) 0.134(3) Uani 1.000000 .
H15a H 0.5386(11) 0.1716(9) 0.505(4) 0.201(4) Uiso 1.000000 G
H15b H 0.5425(9) 0.095(4) 0.5556(15) 0.201(4) Uiso 1.000000 G
H15c H 0.5203(5) 0.080(3) 0.473(2) 0.201(4) Uiso 1.000000 G
C16 C 0.2112(2) -0.0706(2) 0.5061(2) 0.0602(9) Uani 1.000000 .
C17 C 0.2001(3) -0.1156(3) 0.4439(3) 0.0694(10) Uani 1.000000 .
C18 C 0.1333(3) -0.1580(3) 0.4112(3) 0.0887(15) Uani 1.000000 .
H18 H 0.1235(3) -0.1898(3) 0.3698(3) 0.1065(18) Uiso 1.000000 R
C19 C 0.0815(3) -0.1537(4) 0.4389(4) 0.1011(18) Uani 1.000000 .
H19 H 0.0369(3) -0.1820(4) 0.4156(4) 0.121(2) Uiso 1.000000 R
C20 C 0.0941(3) -0.1090(3) 0.4994(4) 0.0915(15) Uani 1.000000 .
H20 H 0.0576(3) -0.1070(3) 0.5165(4) 0.1098(18) Uiso 1.000000 R
C21 C 0.1601(3) -0.0656(3) 0.5370(3) 0.0705(11) Uani 1.000000 .
C22 C 0.1741(3) -0.0185(3) 0.6044(3) 0.0840(13) Uani 1.000000 .
H22 H 0.2195(3) 0.0142(3) 0.6166(3) 0.1008(16) Uiso 1.000000 R
C23 C 0.1883(7) -0.0795(5) 0.6647(4) 0.157(4) Uani 1.000000 .
H23a H 0.152(3) -0.123(3) 0.6486(14) 0.236(6) Uiso 1.000000 G
H23b H 0.2366(18) -0.104(4) 0.679(3) 0.236(6) Uiso 1.000000 G
H23c H 0.186(5) -0.0506(12) 0.7050(17) 0.236(6) Uiso 1.000000 G
C24 C 0.1135(5) 0.0426(6) 0.5972(5) 0.151(3) Uani 1.000000 .
H24a H 0.116(3) 0.091(2) 0.570(4) 0.226(5) Uiso 1.000000 G
H24b H 0.0664(6) 0.0155(16) 0.573(4) 0.226(5) Uiso 1.000000 G
H24c H 0.120(3) 0.061(4) 0.6444(6) 0.226(5) Uiso 1.000000 G
C25 C 0.2565(3) -0.1177(3) 0.4120(3) 0.0839(13) Uani 1.000000 .
H25 H 0.3019(3) -0.0926(3) 0.4481(3) 0.1007(16) Uiso 1.000000 R
C26 C 0.2341(6) -0.0651(6) 0.3452(5) 0.154(4) Uani 1.000000 .
H26a H 0.187(2) -0.085(3) 0.3094(15) 0.231(5) Uiso 1.000000 G
H26b H 0.229(4) -0.0074(9) 0.3567(9) 0.231(5) Uiso 1.000000 G
H26c H 0.271(2) -0.069(4) 0.327(3) 0.231(5) Uiso 1.000000 G
C27 C 0.2757(4) -0.2057(4) 0.3992(4) 0.117(2) Uani 1.000000 .
H27a H 0.294(3) -0.2365(12) 0.4438(7) 0.175(3) Uiso 1.000000 G
H27b H 0.2323(8) -0.2330(13) 0.364(2) 0.175(3) Uiso 1.000000 G
H27c H 0.313(2) -0.2038(4) 0.381(3) 0.175(3) Uiso 1.000000 G
Cu1 Cu 0.250000 0.250000 0.500000 0.0666(3) Uani 1.000000 S
F2 F 0.4499(10) -0.1937(5) 0.7004(8) 0.536(16) Uani 1.000000 .
F3 F 0.4828(9) -0.1061(10) 0.7801(8) 0.421(12) Uani 1.000000 .
N1 N 0.28032(17) -0.02571(18) 0.54171(17) 0.0574(7) Uani 1.000000 .
N2 N 0.35980(16) 0.07618(19) 0.57879(17) 0.0570(7) Uani 1.000000 .
S1 S 0.21885(6) 0.11994(6) 0.47798(7) 0.0729(4) Uani 1.000000 .

loop_
_atom_site_aniso_label
_atom_site_aniso_U_11
_atom_site_aniso_U_22
_atom_site_aniso_U_33
_atom_site_aniso_U_12
_atom_site_aniso_U_13
_atom_site_aniso_U_23
B1 0.55(9) 0.54(7) 0.094(13) -0.000000 -0.15(3) 0.000000
C1 0.0524(19) 0.0418(18) 0.076(2) -0.0048(14) 0.0291(16) 0.0009(16)
C2 0.073(2) 0.0430(18) 0.082(2) 0.0092(16) 0.032(2) 0.0098(18)
C3 0.057(2) 0.055(2) 0.080(3) 0.0074(16) 0.0239(18) 0.0091(19)
C4 0.0508(19) 0.0466(19) 0.078(2) -0.0045(14) 0.0206(16) 0.0012(17)
C5 0.061(2) 0.068(3) 0.091(3) -0.0081(19) 0.031(2) 0.009(2)
C6 0.080(3) 0.078(3) 0.130(5) -0.022(3) 0.035(3) 0.019(3)
C7 0.079(3) 0.055(3) 0.140(5) -0.019(2) 0.020(3) 0.008(3)
C8 0.075(3) 0.057(3) 0.104(4) -0.002(2) 0.010(3) -0.015(2)
C9 0.057(2) 0.061(2) 0.083(3) -0.0024(18) 0.0163(19) -0.006(2)
C10 0.071(3) 0.097(4) 0.081(3) -0.005(2) 0.032(2) -0.015(3)
C11 0.110(5) 0.119(5) 0.107(4) -0.005(4) 0.043(4) 0.026(4)
C12 0.205(10) 0.197(10) 0.156(8) 0.094(8) 0.122(8) 0.028(7)
C13 0.093(4) 0.096(4) 0.110(4) -0.013(3) 0.058(3) 0.001(3)
C14 0.143(7) 0.242(13) 0.100(5) 0.033(7) 0.054(5) 0.005(6)
C15 0.106(5) 0.137(7) 0.186(8) 0.017(4) 0.088(5) 0.007(5)
C16 0.063(2) 0.0357(16) 0.082(2) -0.0050(14) 0.0310(18) 0.0038(16)
C17 0.078(3) 0.050(2) 0.080(3) -0.0111(18) 0.033(2) 0.0009(18)
C18 0.100(4) 0.068(3) 0.090(3) -0.026(3) 0.032(3) -0.010(2)
C19 0.080(3) 0.090(4) 0.118(4) -0.035(3) 0.027(3) 0.003(3)
C20 0.077(3) 0.083(3) 0.126(4) -0.022(3) 0.054(3) -0.000(3)
C21 0.074(2) 0.054(2) 0.093(3) -0.0105(18) 0.044(2) -0.002(2)
C22 0.096(3) 0.068(3) 0.110(4) -0.009(2) 0.064(3) -0.008(3)
C23 0.270(12) 0.110(6) 0.111(5) 0.002(7) 0.099(7) -0.003(4)
C24 0.169(8) 0.128(6) 0.179(8) 0.046(6) 0.097(7) -0.012(6)
C25 0.105(4) 0.067(3) 0.092(3) -0.010(2) 0.053(3) -0.010(2)
C26 0.226(10) 0.125(6) 0.178(7) 0.050(6) 0.149(8) 0.064(6)
C27 0.130(5) 0.088(4) 0.151(6) 0.014(4) 0.077(5) -0.004(4)
Cu1 0.0724(6) 0.0385(5) 0.0908(7) -0.0013(3) 0.0361(5) 0.0048(4)
F2 0.54(2) 0.134(6) 0.400(15) 0.011(9) -0.323(15) -0.069(8)
F3 0.38(2) 0.47(2) 0.364(19) -0.225(18) 0.115(14) -0.235(18)
N1 0.0585(17) 0.0392(15) 0.0743(19) -0.0005(12) 0.0276(15) 0.0022(13)
N2 0.0520(16) 0.0474(16) 0.0726(18) -0.0027(12) 0.0272(14) 0.0039(13)
S1 0.0594(6) 0.0396(5) 0.1000(8) -0.0013(4) 0.0142(5) 0.0053(5)

loop_
_atom_type_symbol
_atom_type_scat_dispersion_real
_atom_type_scat_dispersion_imag
_atom_type_scat_source
C 0.01920 0.00962 'International Tables Volume C Table 6.1.1.4 (pp. 500-502)'
B 0.00963 0.00408 'International Tables Volume C Table 6.1.1.4 (pp. 500-502)'
F 0.07537 0.05506 'International Tables Volume C Table 6.1.1.4 (pp. 500-502)'
H 0.00000 0.00000 'International Tables Volume C Table 6.1.1.4 (pp. 500-502)'
N 0.03256 0.01839 'International Tables Volume C Table 6.1.1.4 (pp. 500-502)'
S 0.33537 0.55136 'International Tables Volume C Table 6.1.1.4 (pp. 500-502)'
Cu -1.96878 0.60861 'International Tables Volume C Table 6.1.1.4 (pp. 500-502)'

loop_
_geom_angle_atom_site_label_1
_geom_angle_atom_site_label_2
_geom_angle_atom_site_label_3
_geom_angle
_geom_angle_site_symmetry_1
_geom_angle_site_symmetry_3
F2 B1 F2 163(6) . 2_656
F3 B1 F2 87(3) 2_656 2_656
F3 B1 F2 77(3) 2_656 .
F3 B1 F2 77(3) . 2_656
F3 B1 F2 87(3) . .
F3 B1 F3 55(2) . 2_656
N2 C1 N1 106.3(3) . .
S1 C1 N1 123.0(3) . .
S1 C1 N2 130.7(3) . .
C3 C2 H2 126.7(2) . .
N1 C2 H2 126.7(2) . .
N1 C2 C3 106.5(3) . .
H3 C3 C2 125.9(2) . .
N2 C3 C2 108.2(3) . .
N2 C3 H3 125.9(2) . .
C9 C4 C5 123.9(4) . .
N2 C4 C5 118.6(4) . .
N2 C4 C9 117.5(4) . .
C6 C5 C4 116.5(5) . .
C13 C5 C4 123.2(4) . .
C13 C5 C6 120.4(5) . .
H6 C6 C5 119.1(4) . .
C7 C6 C5 121.8(6) . .
C7 C6 H6 119.1(3) . .
H7 C7 C6 119.5(3) . .
C8 C7 C6 121.0(5) . .
C8 C7 H7 119.5(3) . .
H8 C8 C7 119.5(3) . .
C9 C8 C7 120.9(5) . .
C9 C8 H8 119.5(3) . .
C8 C9 C4 115.8(5) . .
C10 C9 C4 122.3(4) . .
C10 C9 C8 121.8(5) . .
H10 C10 C9 107.8(2) . .
C11 C10 C9 111.0(4) . .
C11 C10 H10 107.8(3) . .
C12 C10 C9 111.8(6) . .
C12 C10 H10 107.8(5) . .
C12 C10 C11 110.5(6) . .
H11a C11 C10 109.5 . .
H11b C11 C10 109.5 . .
H11b C11 H11a 109.5 . .
H11c C11 C10 109.5 . .
H11c C11 H11a 109.5 . .
H11c C11 H11b 109.5 . .
H12a C12 C10 109.5 . .
H12b C12 C10 109.5 . .
H12b C12 H12a 109.5 . .
H12c C12 C10 109.5 . .
H12c C12 H12a 109.5 . .
H12c C12 H12b 109.5 . .
H13 C13 C5 108.1(3) . .
C14 C13 C5 110.5(6) . .
C14 C13 H13 108.1(5) . .
C15 C13 C5 110.1(5) . .
C15 C13 H13 108.1(4) . .
C15 C13 C14 111.9(6) . .
H14a C14 C13 109.5 . .
H14b C14 C13 109.5 . .
H14b C14 H14a 109.5 . .
H14c C14 C13 109.5 . .
H14c C14 H14a 109.5 . .
H14c C14 H14b 109.5 . .
H15a C15 C13 109.5 . .
H15b C15 C13 109.5 . .
H15b C15 H15a 109.5 . .
H15c C15 C13 109.5 . .
H15c C15 H15a 109.5 . .
H15c C15 H15b 109.5 . .
C21 C16 C17 124.6(4) . .
N1 C16 C17 117.8(4) . .
N1 C16 C21 117.6(4) . .
C18 C17 C16 116.3(4) . .
C25 C17 C16 122.5(4) . .
C25 C17 C18 121.2(5) . .
H18 C18 C17 119.5(3) . .
C19 C18 C17 120.9(5) . .
C19 C18 H18 119.5(3) . .
H19 C19 C18 119.4(3) . .
C20 C19 C18 121.3(5) . .
C20 C19 H19 119.4(3) . .
H20 C20 C19 119.0(3) . .
C21 C20 C19 122.1(5) . .
C21 C20 H20 119.0(3) . .
C20 C21 C16 114.8(4) . .
C22 C21 C16 123.6(4) . .
C22 C21 C20 121.6(4) . .
H22 C22 C21 107.4(2) . .
C23 C22 C21 109.4(5) . .
C23 C22 H22 107.4(5) . .
C24 C22 C21 113.8(6) . .
C24 C22 H22 107.4(5) . .
C24 C22 C23 111.3(6) . .
H23a C23 C22 109.5 . .
H23b C23 C22 109.5 . .
H23b C23 H23a 109.5 . .
H23c C23 C22 109.5 . .
H23c C23 H23a 109.5 . .
H23c C23 H23b 109.5 . .
H24a C24 C22 109.5 . .
H24b C24 C22 109.5 . .
H24b C24 H24a 109.5 . .
H24c C24 C22 109.5 . .
H24c C24 H24a 109.5 . .
H24c C24 H24b 109.5 . .
H25 C25 C17 106.6(3) . .
C26 C25 C17 112.7(5) . .
C26 C25 H25 106.6(5) . .
C27 C25 C17 112.5(4) . .
C27 C25 H25 106.6(4) . .
C27 C25 C26 111.2(6) . .
H26a C26 C25 109.5 . .
H26b C26 C25 109.5 . .
H26b C26 H26a 109.5 . .
H26c C26 C25 109.5 . .
H26c C26 H26a 109.5 . .
H26c C26 H26b 109.5 . .
H27a C27 C25 109.5 . .
H27b C27 C25 109.5 . .
H27b C27 H27a 109.5 . .
H27c C27 C25 109.5 . .
H27c C27 H27a 109.5 . .
H27c C27 H27b 109.5 . .
S1 Cu1 S1 180.0 7_556 .
F3 F3 B1 62.3(11) 2_656 2_656
C2 N1 C1 109.9(3) . .
C16 N1 C1 124.2(3) . .
C16 N1 C2 125.9(3) . .
C3 N2 C1 109.1(3) . .
C4 N2 C1 125.8(3) . .
C4 N2 C3 125.0(3) . .
Cu1 S1 C1 109.65(13) . .

loop_
_geom_bond_atom_site_label_1
_geom_bond_atom_site_label_2
_geom_bond_distance
_geom_bond_site_symmetry_2
B1 F2 1.094(13) 2_656
B1 F2 1.094(13) .
B1 F3 1.76(5) 2_656
B1 F3 1.76(5) .
C1 N1 1.349(5) .
C1 N2 1.358(5) .
C1 S1 1.700(4) .
C2 H2 0.9300 .
C2 C3 1.341(6) .
C2 N1 1.391(5) .
C3 H3 0.9300 .
C3 N2 1.380(5) .
C4 C5 1.381(6) .
C4 C9 1.392(6) .
C4 N2 1.443(5) .
C5 C6 1.393(7) .
C5 C13 1.526(8) .
C6 H6 0.9300 .
C6 C7 1.347(9) .
C7 H7 0.9300 .
C7 C8 1.357(9) .
C8 H8 0.9300 .
C8 C9 1.414(7) .
C9 C10 1.508(7) .
C10 H10 0.9800 .
C10 C11 1.528(8) .
C10 C12 1.522(8) .
C11 H11a 0.9600 .
C11 H11b 0.9600 .
C11 H11c 0.9600 .
C12 H12a 0.9600 .
C12 H12b 0.9600 .
C12 H12c 0.9600 .
C13 H13 0.9800 .
C13 C14 1.531(10) .
C13 C15 1.516(9) .
C14 H14a 0.9600 .
C14 H14b 0.9600 .
C14 H14c 0.9600 .
C15 H15a 0.9600 .
C15 H15b 0.9600 .
C15 H15c 0.9600 .
C16 C17 1.390(6) .
C16 C21 1.406(6) .
C16 N1 1.446(5) .
C17 C18 1.388(7) .
C17 C25 1.517(7) .
C18 H18 0.9300 .
C18 C19 1.370(9) .
C19 H19 0.9300 .
C19 C20 1.352(9) .
C20 H20 0.9300 .
C20 C21 1.396(7) .
C21 C22 1.484(7) .
C22 H22 0.9800 .
C22 C23 1.495(9) .
C22 C24 1.508(9) .
C23 H23a 0.9600 .
C23 H23b 0.9600 .
C23 H23c 0.9600 .
C24 H24a 0.9600 .
C24 H24b 0.9600 .
C24 H24c 0.9600 .
C25 H25 0.9800 .
C25 C26 1.496(9) .
C25 C27 1.501(7) .
C26 H26a 0.9600 .
C26 H26b 0.9600 .
C26 H26c 0.9600 .
C27 H27a 0.9600 .
C27 H27b 0.9600 .
C27 H27c 0.9600 .
Cu1 S1 2.1501(9) .
Cu1 S1 2.1501(9) 7_556
F3 F3 1.63(3) 2_656
